data_7205884
loop_
_publ_author_name
'Zavras, Athanasios'
'Fry, Julie A.'
'Beavers, Christine M.'
'Talbo, Gert H.'
'Richards, Anne F.'

_publ_section_title
;
 2-Pyridylmethylphosphonic acid: a flexible, multi-dentate ligand for
 metal phosphonates
;
_journal_issue 10
_journal_name_full CrystEngComm
_journal_page_first 3551
_journal_paper_doi 10.1039/c0ce00969e
_journal_volume 13
_journal_year 2011
_chemical_formula_sum 'C12 H20 Cl2 Fe N2 O16 P2'
_chemical_formula_weight 636.99
_chemical_name_common (((2PyHCH2PO3H)Fe(H2O))ClO4)n
_chemical_name_systematic
;
?
;
_space_group_IT_number 14
_symmetry_cell_setting monoclinic
_symmetry_space_group_name_Hall '-P 2ybc'
_symmetry_space_group_name_H-M 'P 1 21/c 1'
_atom_sites_solution_hydrogens geom
_atom_sites_solution_primary direct
_atom_sites_solution_secondary difmap
_audit_creation_method SHELXL-97
_cell_angle_alpha 90.00
_cell_angle_beta 97.108(4)
_cell_angle_gamma 90.00
_cell_formula_units_Z 2
_cell_length_a 13.5170(8)
_cell_length_b 8.2636(4)
_cell_length_c 10.3910(4)
_cell_measurement_reflns_used 3262
_cell_measurement_temperature 173(2)
_cell_measurement_theta_max 29.2873
_cell_measurement_theta_min 2.4597
_cell_volume 1151.75(10)
_computing_cell_refinement 'CrysAlisPro, V. 171.34.40'
_computing_data_collection 'CrysAlisPro, V. 1.171.34.40'
_computing_data_reduction 'CrysAlisPro, V. 1.171.34.40'
_computing_molecular_graphics Olex2
_computing_publication_material 'XCIF, Bruker SHELXTL v. 6.12'
_computing_structure_refinement 'SHELXL-97 (Sheldrick, 1997)'
_computing_structure_solution 'SHELXS-97 (Sheldrick, 1990)'
_diffrn_ambient_temperature 173(2)
_diffrn_detector_area_resol_mean 10.3281
_diffrn_measured_fraction_theta_full 0.995
_diffrn_measured_fraction_theta_max 0.995
_diffrn_measurement_device_type 'Xcalibur, Atlas, Gemini'
_diffrn_radiation_monochromator graphite
_diffrn_radiation_source 'Enhance (Mo) X-ray Source'
_diffrn_radiation_type MoK\a
_diffrn_radiation_wavelength 0.71073
_diffrn_reflns_av_R_equivalents 0.0342
_diffrn_reflns_av_sigmaI/netI 0.0408
_diffrn_reflns_limit_h_max 16
_diffrn_reflns_limit_h_min -14
_diffrn_reflns_limit_k_max 7
_diffrn_reflns_limit_k_min -10
_diffrn_reflns_limit_l_max 12
_diffrn_reflns_limit_l_min -12
_diffrn_reflns_number 8350
_diffrn_reflns_theta_full 26.25
_diffrn_reflns_theta_max 26.25
_diffrn_reflns_theta_min 2.90
_exptl_absorpt_coefficient_mu 1.107
_exptl_absorpt_correction_type none
_exptl_absorpt_process_details 'not measured'
_exptl_crystal_colour colorless
_exptl_crystal_density_diffrn 1.837
_exptl_crystal_density_method 'not measured'
_exptl_crystal_description plate
_exptl_crystal_F_000 648
_exptl_crystal_size_max 0.02
_exptl_crystal_size_mid 0.02
_exptl_crystal_size_min 0.01
_refine_diff_density_max 0.935
_refine_diff_density_min -1.845
_refine_diff_density_rms 0.193
_refine_ls_extinction_method none
_refine_ls_goodness_of_fit_ref 1.040
_refine_ls_hydrogen_treatment mixed
_refine_ls_matrix_type full
_refine_ls_number_parameters 173
_refine_ls_number_reflns 2322
_refine_ls_number_restraints 4
_refine_ls_restrained_S_all 1.040
_refine_ls_R_factor_all 0.1014
_refine_ls_R_factor_gt 0.0803
_refine_ls_shift/su_max 0.000
_refine_ls_shift/su_mean 0.000
_refine_ls_structure_factor_coef Fsqd
_refine_ls_weighting_details 'calc w=1/[\s^2^(Fo^2^)+(0.1433P)^2^+8.7927P] where P=(Fo^2^+2Fc^2^)/3'
_refine_ls_weighting_scheme calc
_refine_ls_wR_factor_gt 0.2291
_refine_ls_wR_factor_ref 0.2536
_reflns_number_gt 1790
_reflns_number_total 2322
_reflns_threshold_expression >2sigma(I)
_cod_data_source_file c0ce00969e.txt
_cod_data_source_block g:\pych2po\ar140f~1\ar140
_cod_depositor_comments
;
The following automatic conversions were performed:
'_symmetry_cell_setting' value 'Monoclinic' changed to 'monoclinic'
according to '/home/saulius/struct/CIF-dictionaries/cif_core.dic'
dictionary named 'cif_core.dic' version 2.4.1 from 2010-06-29.

Automatic conversion script
Id: cif_fix_enum 1555 2011-01-17 13:19:09Z saulius 
;
_cod_original_sg_symbol_H-M P21/c
_cod_database_code 7205884

loop_
_symmetry_equiv_pos_as_xyz
'x, y, z'
'-x, y+1/2, -z+1/2'
'-x, -y, -z'
'x, -y-1/2, z-1/2'

loop_
_atom_site_label
_atom_site_type_symbol
_atom_site_fract_x
_atom_site_fract_y
_atom_site_fract_z
_atom_site_U_iso_or_equiv
_atom_site_adp_type
_atom_site_occupancy
_atom_site_symmetry_multiplicity
_atom_site_calc_flag
_atom_site_refinement_flags
_atom_site_disorder_assembly
_atom_site_disorder_group
Fe1 Fe 0.0000 0.0000 0.0000 0.0348(5) Uani 1 2 d SD . .
Cl1 Cl -0.32842(12) -0.1169(2) 0.24342(14) 0.0328(5) Uani 1 1 d . . .
P1 P -0.06557(11) 0.32196(18) 0.19943(13) 0.0182(4) Uani 1 1 d . . .
O1 O -0.0631(3) 0.1478(5) 0.1578(4) 0.0186(9) Uani 1 1 d . . .
O2 O 0.0400(4) 0.3935(7) 0.1846(5) 0.0430(15) Uani 1 1 d . . .
H2A H 0.0508 0.4745 0.2331 0.064 Uiso 1 1 calc R . .
O3 O -0.0935(3) 0.3527(5) 0.3332(3) 0.0177(9) Uani 1 1 d . . .
O4 O 0.1419(4) 0.1633(6) 0.0022(5) 0.0301(11) Uani 1 1 d D . .
O6 O -0.4115(5) -0.0201(11) 0.2519(7) 0.080(3) Uani 1 1 d . . .
O7 O -0.3204(4) -0.1645(9) 0.1130(5) 0.0527(16) Uani 1 1 d . . .
O8 O -0.238(3) -0.034(6) 0.290(3) 0.113(18) Uani 0.33 1 d P . .
N1 N -0.2603(4) 0.2327(6) -0.0330(4) 0.0210(11) Uani 1 1 d . . .
H1 H -0.2082 0.1995 -0.0686 0.025 Uiso 1 1 calc R . .
C1 C -0.2486(5) 0.3578(8) 0.0486(5) 0.0265(14) Uani 1 1 d . . .
C2 C -0.3310(8) 0.4117(12) 0.0995(7) 0.055(3) Uani 1 1 d . . .
H2 H -0.3258 0.5025 0.1561 0.065 Uiso 1 1 calc R . .
C3 C -0.4202(9) 0.337(2) 0.0699(11) 0.093(6) Uani 1 1 d . . .
H3 H -0.4767 0.3745 0.1070 0.111 Uiso 1 1 calc R . .
C4 C -0.4295(6) 0.209(2) -0.0118(10) 0.089(5) Uani 1 1 d . . .
H4 H -0.4919 0.1562 -0.0332 0.107 Uiso 1 1 calc R . .
C5 C -0.3456(6) 0.1557(11) -0.0633(7) 0.043(2) Uani 1 1 d . . .
H5 H -0.3492 0.0650 -0.1199 0.052 Uiso 1 1 calc R . .
C6 C -0.1468(6) 0.4293(8) 0.0772(6) 0.0325(16) Uani 1 1 d . . .
H6B H -0.1532 0.5426 0.1060 0.039 Uiso 1 1 calc R . .
H6A H -0.1153 0.4316 -0.0039 0.039 Uiso 1 1 calc R . .
H4B H 0.187(3) 0.151(8) -0.049(6) 0.049 Uiso 1 1 d D . .
H4A H 0.163(4) 0.226(9) 0.066(5) 0.049 Uiso 1 1 d D . .
O8B O -0.2411(15) -0.084(2) 0.324(2) 0.028(4) Uiso 0.33 1 d P . .
O8A O -0.2537(15) 0.028(2) 0.2506(18) 0.027(4) Uiso 0.33 1 d P . .
O5B O -0.3668(10) -0.2735(16) 0.3038(12) 0.052(3) Uiso 0.50 1 d P . .
O5A O -0.3024(13) -0.230(2) 0.3342(16) 0.074(4) Uiso 0.50 1 d P . .

loop_
_atom_site_aniso_label
_atom_site_aniso_U_11
_atom_site_aniso_U_22
_atom_site_aniso_U_33
_atom_site_aniso_U_23
_atom_site_aniso_U_13
_atom_site_aniso_U_12
Fe1 0.0352(9) 0.0454(9) 0.0247(8) 0.0033(6) 0.0071(6) 0.0081(6)
Cl1 0.0234(8) 0.0548(11) 0.0191(8) -0.0007(7) -0.0012(6) 0.0035(7)
P1 0.0236(8) 0.0247(8) 0.0070(7) -0.0061(5) 0.0044(5) -0.0108(6)
O1 0.025(2) 0.024(2) 0.0078(18) -0.0021(14) 0.0025(15) 0.0007(16)
O2 0.043(3) 0.066(4) 0.024(2) -0.024(2) 0.023(2) -0.037(3)
O3 0.019(2) 0.027(2) 0.0073(18) -0.0042(14) 0.0045(14) -0.0089(16)
O4 0.028(3) 0.033(3) 0.030(2) -0.0014(19) 0.0085(19) -0.005(2)
O6 0.051(4) 0.141(8) 0.053(4) 0.035(4) 0.030(3) 0.057(5)
O7 0.041(3) 0.091(5) 0.028(3) -0.009(3) 0.012(2) -0.007(3)
O8 0.08(2) 0.23(5) 0.035(18) -0.04(2) 0.023(15) -0.10(3)
N1 0.023(3) 0.027(3) 0.013(2) 0.0016(19) 0.0038(19) 0.004(2)
C1 0.042(4) 0.027(3) 0.011(3) 0.010(2) 0.006(2) 0.018(3)
C2 0.065(6) 0.075(6) 0.028(4) 0.014(4) 0.024(4) 0.053(5)
C3 0.064(8) 0.180(15) 0.042(6) 0.054(8) 0.037(5) 0.080(9)
C4 0.016(4) 0.207(16) 0.043(6) 0.070(8) -0.004(4) -0.010(6)
C5 0.033(4) 0.072(6) 0.021(3) 0.015(3) -0.011(3) -0.014(4)
C6 0.065(5) 0.015(3) 0.015(3) 0.002(2) -0.003(3) -0.006(3)

loop_
_atom_type_symbol
_atom_type_description
_atom_type_scat_dispersion_real
_atom_type_scat_dispersion_imag
_atom_type_scat_source
C C 0.0033 0.0016 'International Tables Vol C Tables 4.2.6.8 and 6.1.1.4'
H H 0.0000 0.0000 'International Tables Vol C Tables 4.2.6.8 and 6.1.1.4'
N N 0.0061 0.0033 'International Tables Vol C Tables 4.2.6.8 and 6.1.1.4'
O O 0.0106 0.0060 'International Tables Vol C Tables 4.2.6.8 and 6.1.1.4'
P P 0.1023 0.0942 'International Tables Vol C Tables 4.2.6.8 and 6.1.1.4'
Cl Cl 0.1484 0.1585 'International Tables Vol C Tables 4.2.6.8 and 6.1.1.4'
Fe Fe 0.3463 0.8444 'International Tables Vol C Tables 4.2.6.8 and 6.1.1.4'

loop_
_geom_angle_atom_site_label_1
_geom_angle_atom_site_label_2
_geom_angle_atom_site_label_3
_geom_angle
_geom_angle_site_symmetry_1
_geom_angle_site_symmetry_3
_geom_angle_publ_flag
O1 Fe1 O1 180.0 3 . ?
O1 Fe1 O4 86.41(15) 3 . ?
O1 Fe1 O4 93.59(15) . . ?
O1 Fe1 O4 93.59(15) 3 3 ?
O1 Fe1 O4 86.41(15) . 3 ?
O4 Fe1 O4 180.0 . 3 ?
O1 Fe1 O3 92.17(13) 3 2_545 ?
O1 Fe1 O3 87.83(13) . 2_545 ?
O4 Fe1 O3 85.76(16) . 2_545 ?
O4 Fe1 O3 94.24(16) 3 2_545 ?
O1 Fe1 O3 87.83(13) 3 4_565 ?
O1 Fe1 O3 92.17(13) . 4_565 ?
O4 Fe1 O3 94.24(16) . 4_565 ?
O4 Fe1 O3 85.76(16) 3 4_565 ?
O3 Fe1 O3 180.0 2_545 4_565 ?
O5A Cl1 O8B 65.2(11) . . ?
O5A Cl1 O6 119.9(8) . . ?
O8B Cl1 O6 118.9(9) . . ?
O5A Cl1 O7 115.5(8) . . ?
O8B Cl1 O7 117.9(8) . . ?
O6 Cl1 O7 112.1(4) . . ?
O5A Cl1 O8 87(2) . . ?
O8B Cl1 O8 22.4(19) . . ?
O6 Cl1 O8 111(2) . . ?
O7 Cl1 O8 107.1(11) . . ?
O5A Cl1 O5B 37.8(8) . . ?
O8B Cl1 O5B 102.6(9) . . ?
O6 Cl1 O5B 98.1(6) . . ?
O7 Cl1 O5B 102.8(5) . . ?
O8 Cl1 O5B 125.0(19) . . ?
O5A Cl1 O8A 112.9(10) . . ?
O8B Cl1 O8A 47.6(11) . . ?
O6 Cl1 O8A 94.4(8) . . ?
O7 Cl1 O8A 97.6(8) . . ?
O8 Cl1 O8A 26(2) . . ?
O5B Cl1 O8A 149.8(8) . . ?
O1 P1 O3 116.3(2) . . ?
O1 P1 O2 106.2(3) . . ?
O3 P1 O2 111.2(2) . . ?
O1 P1 C6 107.5(3) . . ?
O3 P1 C6 111.5(3) . . ?
O2 P1 C6 103.1(3) . . ?
P1 O1 Fe1 137.6(2) . . ?
P1 O2 H2A 109.5 . . ?
P1 O3 Fe1 126.4(2) . 2 ?
Fe1 O4 H4B 124(2) . . ?
Fe1 O4 H4A 123(2) . . ?
H4B O4 H4A 111(3) . . ?
C5 N1 C1 123.9(6) . . ?
C5 N1 H1 118.1 . . ?
C1 N1 H1 118.1 . . ?
N1 C1 C2 117.4(8) . . ?
N1 C1 C6 117.9(6) . . ?
C2 C1 C6 124.7(8) . . ?
C3 C2 C1 120.5(10) . . ?
C3 C2 H2 119.8 . . ?
C1 C2 H2 119.8 . . ?
C4 C3 C2 120.7(8) . . ?
C4 C3 H3 119.7 . . ?
C2 C3 H3 119.7 . . ?
C3 C4 C5 118.2(10) . . ?
C3 C4 H4 120.9 . . ?
C5 C4 H4 120.9 . . ?
N1 C5 C4 119.3(10) . . ?
N1 C5 H5 120.4 . . ?
C4 C5 H5 120.4 . . ?
C1 C6 P1 114.2(4) . . ?
C1 C6 H6B 108.7 . . ?
P1 C6 H6B 108.7 . . ?
C1 C6 H6A 108.7 . . ?
P1 C6 H6A 108.7 . . ?
H6B C6 H6A 107.6 . . ?

loop_
_geom_bond_atom_site_label_1
_geom_bond_atom_site_label_2
_geom_bond_distance
_geom_bond_site_symmetry_2
_geom_bond_publ_flag
Fe1 O1 2.292(4) 3 ?
Fe1 O1 2.292(4) . ?
Fe1 O4 2.343(5) . ?
Fe1 O4 2.343(5) 3 ?
Fe1 O3 2.354(4) 2_545 ?
Fe1 O3 2.354(4) 4_565 ?
Cl1 O5A 1.344(16) . ?
Cl1 O8B 1.39(2) . ?
Cl1 O6 1.390(6) . ?
Cl1 O7 1.428(6) . ?
Cl1 O8 1.44(3) . ?
Cl1 O5B 1.555(13) . ?
Cl1 O8A 1.56(2) . ?
P1 O1 1.504(4) . ?
P1 O3 1.507(4) . ?
P1 O2 1.570(5) . ?
P1 C6 1.805(7) . ?
O2 H2A 0.8400 . ?
O3 Fe1 2.354(4) 2 ?
O4 H4B 0.862(10) . ?
O4 H4A 0.867(10) . ?
N1 C5 1.320(9) . ?
N1 C1 1.334(8) . ?
N1 H1 0.8800 . ?
C1 C2 1.366(10) . ?
C1 C6 1.494(10) . ?
C2 C3 1.357(19) . ?
C2 H2 0.9500 . ?
C3 C4 1.35(2) . ?
C3 H3 0.9500 . ?
C4 C5 1.383(15) . ?
C4 H4 0.9500 . ?
C5 H5 0.9500 . ?
C6 H6B 0.9900 . ?
C6 H6A 0.9900 . ?

loop_
_geom_hbond_atom_site_label_D
_geom_hbond_atom_site_label_H
_geom_hbond_atom_site_label_A
_geom_hbond_distance_DH
_geom_hbond_distance_HA
_geom_hbond_distance_DA
_geom_hbond_angle_DHA
_geom_hbond_site_symmetry_A
O4 H4A O2 0.867(10) 2.59(5) 3.122(7) 121(4) .

loop_
_geom_torsion_atom_site_label_1
_geom_torsion_atom_site_label_2
_geom_torsion_atom_site_label_3
_geom_torsion_atom_site_label_4
_geom_torsion
_geom_torsion_site_symmetry_1
_geom_torsion_site_symmetry_2
_geom_torsion_site_symmetry_3
_geom_torsion_site_symmetry_4
_geom_torsion_publ_flag
O3 P1 O1 Fe1 -163.9(3) . . . . ?
O2 P1 O1 Fe1 -39.5(4) . . . . ?
C6 P1 O1 Fe1 70.3(4) . . . . ?
O1 Fe1 O1 P1 -77(100) 3 . . . ?
O4 Fe1 O1 P1 34.7(4) . . . . ?
O4 Fe1 O1 P1 -145.3(4) 3 . . . ?
O3 Fe1 O1 P1 120.3(4) 2_545 . . . ?
O3 Fe1 O1 P1 -59.7(4) 4_565 . . . ?
O1 P1 O3 Fe1 125.0(3) . . . 2 ?
O2 P1 O3 Fe1 3.2(4) . . . 2 ?
C6 P1 O3 Fe1 -111.2(3) . . . 2 ?
C5 N1 C1 C2 -2.4(9) . . . . ?
C5 N1 C1 C6 177.9(6) . . . . ?
N1 C1 C2 C3 1.7(11) . . . . ?
C6 C1 C2 C3 -178.6(7) . . . . ?
C1 C2 C3 C4 -0.9(14) . . . . ?
C2 C3 C4 C5 0.5(15) . . . . ?
C1 N1 C5 C4 2.0(10) . . . . ?
C3 C4 C5 N1 -1.0(13) . . . . ?
N1 C1 C6 P1 -82.1(6) . . . . ?
C2 C1 C6 P1 98.3(7) . . . . ?
O1 P1 C6 C1 54.4(5) . . . . ?
O3 P1 C6 C1 -74.2(5) . . . . ?
O2 P1 C6 C1 166.3(5) . . . . ?
